data_4315678
loop_
_publ_author_name
'Deborha Bacciu'
'Chun-Hsing Chen'
'Panida Surawatanawong'
'Bruce M. Foxman'
'Oleg V. Ozerov'

_publ_section_title
;
 High-Spin Manganese(II) Complexes of an Amido/Bis(Phosphine) PNP Ligand
;
_journal_name_full 'Inorganic Chemistry'
_journal_page_first 5328
_journal_page_last 5334
_journal_paper_doi 10.1021/ic1004424
_journal_volume 49
_journal_year 2010
_chemical_formula_moiety 'C34 H56 Cl2 Li1 Mn1 N1 O2 P2'
_chemical_formula_sum 'C34 H56 Cl2 Li Mn N O2 P2'
_chemical_formula_weight 705.55
_space_group_IT_number 14
_symmetry_cell_setting monoclinic
_symmetry_space_group_name_Hall '-P 2ybc'
_symmetry_space_group_name_H-M 'P 1 21/c 1'
_atom_sites_solution_hydrogens geom
_atom_sites_solution_primary direct
_audit_creation_date 10-03-03
_audit_creation_method CRYSTALS_ver_14.01
_cell_angle_alpha 90
_cell_angle_beta 95.304(2)
_cell_angle_gamma 90
_cell_formula_units_Z 4
_cell_length_a 11.1156(6)
_cell_length_b 14.9784(8)
_cell_length_c 25.7082(13)
_cell_measurement_reflns_used 9965
_cell_measurement_temperature 120
_cell_measurement_theta_max 29
_cell_measurement_theta_min 2
_cell_volume 4261.9(4)
_computing_cell_refinement 'Apex2 (Bruker AXS, 2006)'
_computing_data_collection 'Apex2 (Bruker AXS, 2006)'
_computing_data_reduction 'Apex2 (Bruker AXS, 2006)'
_computing_molecular_graphics 'CAMERON (Watkin et al., 1996)'
_computing_publication_material 'CRYSTALS (Betteridge et al., 2003)'
_computing_structure_refinement 'CRYSTALS (Betteridge et al., 2003)'
_computing_structure_solution 'SIR92 (Altomare et al., 1994)'
_diffrn_ambient_temperature 120
_diffrn_measured_fraction_theta_full 0.997
_diffrn_measured_fraction_theta_max 0.997
_diffrn_measurement_device Area
_diffrn_measurement_device_type 'Bruker Kappa Apex2'
_diffrn_measurement_method '\f & \w scans'
_diffrn_radiation_monochromator graphite
_diffrn_radiation_type 'Mo K\a'
_diffrn_radiation_wavelength 0.71073
_diffrn_reflns_av_R_equivalents 0.028
_diffrn_reflns_limit_h_max 15
_diffrn_reflns_limit_h_min -15
_diffrn_reflns_limit_k_max 21
_diffrn_reflns_limit_k_min 0
_diffrn_reflns_limit_l_max 36
_diffrn_reflns_limit_l_min 0
_diffrn_reflns_number 12604
_diffrn_reflns_theta_full 30.183
_diffrn_reflns_theta_max 30.183
_diffrn_reflns_theta_min 1.575
_diffrn_standards_number 0
_exptl_absorpt_coefficient_mu 0.536
_exptl_absorpt_correction_T_max 0.85
_exptl_absorpt_correction_T_min 0.83
_exptl_absorpt_correction_type multi-scan
_exptl_absorpt_process_details 'Apex2 (Bruker AXS, 2006)'
_exptl_crystal_colour yellow
_exptl_crystal_density_diffrn 1.100
_exptl_crystal_density_method 'not measured'
_exptl_crystal_description prism
_exptl_crystal_F_000 1500
_exptl_crystal_size_max 0.518
_exptl_crystal_size_mid 0.357
_exptl_crystal_size_min 0.296
_platon_squeeze_details
;
During the structure solution, electron density difference 
maps revealed that there was disordered solvent (from 
history, likely pentane and/or THF) in a volume of 539.3 
\%A3 per unit cell (12.7%); the peaks could not be modeled 
successfully.  It appeared that the cavity areas contained 
about four pentane molecules, located near centers of 
symmetry at ( 1/2 1/2 0) and ( 1/2  0 1/2 ) as shown below.  
An initially satisfactory solution was obtained for the 
independent pentane molecule; however, residual peaks in 
the same area of 1.5 -- 2.0 e- suggested alternative 
partial occupancy of THF.  Modeling with or without 
restraints was unsuccessful, as was step by step 
acquisition of peaks using successive electron density 
difference maps.  Thus, the structure factors were 
modified using the PLATON SQUEEZE technique, in order 
to produce a ?solvate-free? structure factor set.  
PLATON reported a total electron density of 160 e- 
per unit cell, likely representing four pentane molecules 
(and/or substitution by THF), consistent with our earlier 
observations.  Use of the SQUEEZE technique resulted in a 
decrease of ca 1.3 % in R compared to unsatisfactory 
modeling.  
;
_refine_diff_density_max 0.87
_refine_diff_density_min -0.72
_refine_ls_extinction_method None
_refine_ls_goodness_of_fit_ref 0.9627
_refine_ls_hydrogen_treatment none
_refine_ls_matrix_type full
_refine_ls_number_parameters 397
_refine_ls_number_reflns 12604
_refine_ls_number_restraints 0
_refine_ls_R_factor_all 0.0676
_refine_ls_R_factor_gt 0.0489
_refine_ls_shift/su_max 0.0110587
_refine_ls_shift/su_mean 2.4751880
_refine_ls_structure_factor_coef Fsqd
_refine_ls_weighting_details
;
 Method= Modified Sheldrick 
 w=1/[\s^2^(F^2^) + ( 0.07P)^2^ + 3.49P] 
 ,where P=(max(Fo^2^,0) + 2Fc^2^)/3 
;
_refine_ls_weighting_scheme calc
_refine_ls_wR_factor_all 0.1394
_refine_ls_wR_factor_gt 0.1277
_refine_ls_wR_factor_ref 0.1394
_reflns_limit_h_max 15
_reflns_limit_h_min -15
_reflns_limit_k_max 21
_reflns_limit_k_min 0
_reflns_limit_l_max 36
_reflns_limit_l_min 0
_reflns_number_gt 9502
_reflns_number_total 12604
_reflns_threshold_expression I>2.0\s(I)
_oxford_diffrn_Wilson_B_factor 2.63
_oxford_diffrn_Wilson_scale 7.76
_oxford_refine_ls_r_factor_ref 0.0676
_oxford_refine_ls_scale 0.3400(3)
_oxford_reflns_number_all 12604
_oxford_reflns_threshold_expression_ref I>-10.0\s(I)
_oxford_structure_analysis_title 'OZ131_0m in P2(1)/c'
_cod_data_source_file ic1004424_si_002_1.cif
_cod_data_source_block 5
_cod_depositor_comments
;
The following automatic conversions were performed:

'_symmetry_cell_setting' value 'Monoclinic' changed to 'monoclinic'
according to the built-in table from CIF Core dictionary named
'cif_core.dic' version 2.4.1 from
2010-06-29.

'_exptl_absorpt_correction_type' value 'Multi-scan'
changed to 'multi-scan' according to the built-in table from CIF Core
dictionary named 'cif_core.dic' version 2.4.1 from 2010-06-29.

Automatic conversion script
Id: cif_fix_values 1646 2011-03-28 12:23:43Z adriana 

The following automatic conversions were performed:

data name '_diffrn_measurement_device-type' was replaced with
'_diffrn_measurement_device_type' as specified in the replacement
file 'data/replacement-values/replacement_tags.lst'.

Automatic conversion script
Id: cif_correct_tags 9268 2022-04-12 08:56:07Z antanas 
;
_cod_original_sg_symbol_H-M 'P 1 21/c 1 '
_cod_original_formula_sum 'C34 H56 Cl2 Li1 Mn1 N1 O2 P2'
_cod_database_code 4315678

loop_
_symmetry_equiv_pos_as_xyz
x,y,z
-x,-y,-z
-x,y+1/2,-z+1/2
x,-y+1/2,z+1/2

loop_
_atom_site_label
_atom_site_type_symbol
_atom_site_fract_x
_atom_site_fract_y
_atom_site_fract_z
_atom_site_U_iso_or_equiv
_atom_site_occupancy
_atom_site_adp_type
_atom_site_refinement_flags_posn
_atom_site_refinement_flags_adp
_atom_site_refinement_flags_occupancy
_atom_site_disorder_assembly
_atom_site_disorder_group
_oxford_atom_site_special_shape
_atom_site_attached_hydrogens
Mn1 Mn 0.78353(3) 0.306358(19) 0.307884(11) 0.0315 1.0000 Uani . . . . . . .
Cl1 Cl 0.61525(5) 0.23092(3) 0.26094(2) 0.0419 1.0000 Uani . . . . . . .
Cl2 Cl 0.81026(5) 0.41748(3) 0.239565(19) 0.0408 1.0000 Uani . . . . . . .
P1 P 0.67008(5) 0.40558(4) 0.370708(19) 0.0334 1.0000 Uani . . . . . . .
P2 P 0.97133(5) 0.20894(4) 0.29284(2) 0.0367 1.0000 Uani . . . . . . .
O1 O 0.4899(2) 0.42123(15) 0.19733(9) 0.0782 1.0000 Uani . . . . . . .
O2 O 0.6360(2) 0.29842(14) 0.13268(7) 0.0759 1.0000 Uani . . . . . . .
N1 N 0.84938(16) 0.26087(11) 0.38478(6) 0.0342 1.0000 Uani . . . . . . .
C1 C 0.77266(17) 0.38985(13) 0.42876(7) 0.0304 1.0000 Uani . . . . . . .
C2 C 0.78042(18) 0.44869(13) 0.47125(7) 0.0333 1.0000 Uani . . . . . . .
C3 C 0.86138(19) 0.43636(14) 0.51503(7) 0.0362 1.0000 Uani . . . . . . .
C4 C 0.9363(2) 0.36208(15) 0.51497(8) 0.0410 1.0000 Uani . . . . . . .
C5 C 0.9322(2) 0.30376(14) 0.47364(8) 0.0398 1.0000 Uani . . . . . . .
C6 C 0.85055(18) 0.31486(13) 0.42853(7) 0.0317 1.0000 Uani . . . . . . .
C7 C 0.8694(2) 0.50007(16) 0.56048(8) 0.0441 1.0000 Uani . . . . . . .
C8 C 0.8985(2) 0.17528(13) 0.38978(8) 0.0372 1.0000 Uani . . . . . . .
C9 C 0.8804(2) 0.11857(15) 0.43207(8) 0.0462 1.0000 Uani . . . . . . .
C10 C 0.9265(3) 0.03275(16) 0.43511(9) 0.0536 1.0000 Uani . . . . . . .
C11 C 0.9927(3) -0.00209(15) 0.39632(9) 0.0515 1.0000 Uani . . . . . . .
C12 C 1.0089(2) 0.05220(15) 0.35417(9) 0.0459 1.0000 Uani . . . . . . .
C13 C 0.9632(2) 0.13918(14) 0.35002(8) 0.0387 1.0000 Uani . . . . . . .
C14 C 1.0420(3) -0.09642(17) 0.39961(12) 0.0687 1.0000 Uani . . . . . . .
C15 C 0.5244(2) 0.3582(2) 0.38773(9) 0.0532 1.0000 Uani . . . . . . .
C16 C 0.4700(2) 0.4067(3) 0.43232(11) 0.0693 1.0000 Uani . . . . . . .
C17 C 0.5388(3) 0.2598(2) 0.39906(11) 0.0649 1.0000 Uani . . . . . . .
C18 C 0.6450(2) 0.52688(16) 0.36477(9) 0.0495 1.0000 Uani . . . . . . .
C19 C 0.5474(3) 0.5436(2) 0.31967(11) 0.0771 1.0000 Uani . . . . . . .
C20 C 0.7625(3) 0.57330(16) 0.35582(11) 0.0597 1.0000 Uani . . . . . . .
C21 C 0.9841(2) 0.13329(16) 0.23698(8) 0.0467 1.0000 Uani . . . . . . .
C22 C 0.8741(3) 0.07276(17) 0.22910(10) 0.0571 1.0000 Uani . . . . . . .
C23 C 0.9976(3) 0.19177(19) 0.18895(9) 0.0572 1.0000 Uani . . . . . . .
C24 C 1.1207(2) 0.26521(17) 0.30122(9) 0.0468 1.0000 Uani . . . . . . .
C25 C 1.1241(2) 0.33019(17) 0.34701(10) 0.0523 1.0000 Uani . . . . . . .
C26 C 1.2283(3) 0.2017(2) 0.30693(12) 0.0645 1.0000 Uani . . . . . . .
C27 C 0.4758(5) 0.5068(3) 0.17295(16) 0.1177 1.0000 Uani . . . . . . .
C28 C 0.3458(7) 0.5123(4) 0.1590(4) 0.2239 1.0000 Uani . . . . . . .
C29 C 0.2855(5) 0.4188(5) 0.1701(2) 0.1749 1.0000 Uani . . . . . . .
C30 C 0.3732(4) 0.3836(4) 0.2120(2) 0.1276 1.0000 Uani . . . . . . .
C31 C 0.6880(4) 0.2176(4) 0.11834(15) 0.1107 1.0000 Uani . . . . . . .
C32 C 0.6153(4) 0.1877(3) 0.07005(15) 0.0932 1.0000 Uani . . . . . . .
C33 C 0.6154(5) 0.2724(4) 0.04342(15) 0.0900 0.728(5) Uani . . P 1 1 . .
C34 C 0.6066(7) 0.3395(4) 0.08710(17) 0.1095 0.728(5) Uani . . P 1 1 . .
C331 C 0.5177(11) 0.2296(8) 0.0559(4) 0.065(3) 0.272(5) Uiso . . P 1 2 . .
C341 C 0.4984(8) 0.2837(6) 0.1042(3) 0.044(2) 0.272(5) Uiso . . P 1 2 . .
Li1 Li 0.6332(4) 0.3489(3) 0.20149(16) 0.0524 1.0000 Uani . . . . . . .
H21 H 0.7281 0.4989 0.4702 0.0377 1.0000 Uiso R . . . . . .
H41 H 0.9940 0.3527 0.5441 0.0484 1.0000 Uiso R . . . . . .
H51 H 0.9849 0.2537 0.4757 0.0453 1.0000 Uiso R . . . . . .
H71 H 0.8942 0.4692 0.5919 0.0523 1.0000 Uiso R . . . . . .
H72 H 0.9264 0.5455 0.5548 0.0523 1.0000 Uiso R . . . . . .
H73 H 0.7924 0.5263 0.5631 0.0523 1.0000 Uiso R . . . . . .
H91 H 0.8354 0.1398 0.4592 0.0512 1.0000 Uiso R . . . . . .
H101 H 0.9136 -0.0036 0.4644 0.0593 1.0000 Uiso R . . . . . .
H121 H 1.0533 0.0300 0.3271 0.0506 1.0000 Uiso R . . . . . .
H141 H 1.0452 -0.1199 0.3654 0.0857 1.0000 Uiso R . . . . . .
H142 H 1.1209 -0.0956 0.4173 0.0857 1.0000 Uiso R . . . . . .
H143 H 0.9909 -0.1328 0.4184 0.0857 1.0000 Uiso R . . . . . .
H151 H 0.4686 0.3636 0.3576 0.0598 1.0000 Uiso R . . . . . .
H161 H 0.3961 0.3795 0.4395 0.0805 1.0000 Uiso R . . . . . .
H162 H 0.5252 0.4053 0.4628 0.0805 1.0000 Uiso R . . . . . .
H163 H 0.4554 0.4668 0.4219 0.0805 1.0000 Uiso R . . . . . .
H171 H 0.4640 0.2361 0.4078 0.0791 1.0000 Uiso R . . . . . .
H172 H 0.5985 0.2513 0.4275 0.0791 1.0000 Uiso R . . . . . .
H173 H 0.5628 0.2301 0.3690 0.0791 1.0000 Uiso R . . . . . .
H181 H 0.6172 0.5484 0.3963 0.0550 1.0000 Uiso R . . . . . .
H191 H 0.5327 0.6060 0.3164 0.0872 1.0000 Uiso R . . . . . .
H192 H 0.4748 0.5140 0.3263 0.0872 1.0000 Uiso R . . . . . .
H193 H 0.5746 0.5215 0.2882 0.0872 1.0000 Uiso R . . . . . .
H201 H 0.7504 0.6359 0.3528 0.0722 1.0000 Uiso R . . . . . .
H202 H 0.8200 0.5611 0.3846 0.0722 1.0000 Uiso R . . . . . .
H203 H 0.7914 0.5511 0.3247 0.0722 1.0000 Uiso R . . . . . .
H211 H 1.0542 0.0972 0.2434 0.0537 1.0000 Uiso R . . . . . .
H221 H 0.8814 0.0338 0.2004 0.0638 1.0000 Uiso R . . . . . .
H222 H 0.8664 0.0386 0.2597 0.0638 1.0000 Uiso R . . . . . .
H223 H 0.8046 0.1093 0.2221 0.0638 1.0000 Uiso R . . . . . .
H231 H 1.0051 0.1549 0.1594 0.0708 1.0000 Uiso R . . . . . .
H232 H 1.0670 0.2288 0.1947 0.0708 1.0000 Uiso R . . . . . .
H233 H 0.9276 0.2280 0.1830 0.0708 1.0000 Uiso R . . . . . .
H241 H 1.1280 0.2996 0.2706 0.0555 1.0000 Uiso R . . . . . .
H251 H 1.2001 0.3596 0.3510 0.0601 1.0000 Uiso R . . . . . .
H252 H 1.1126 0.2977 0.3779 0.0601 1.0000 Uiso R . . . . . .
H253 H 1.0616 0.3732 0.3408 0.0601 1.0000 Uiso R . . . . . .
H261 H 1.3010 0.2353 0.3105 0.0759 1.0000 Uiso R . . . . . .
H262 H 1.2229 0.1662 0.3373 0.0759 1.0000 Uiso R . . . . . .
H263 H 1.2280 0.1640 0.2772 0.0759 1.0000 Uiso R . . . . . .
H271 H 0.5012 0.5530 0.1969 0.1336 1.0000 Uiso R . . . . . .
H272 H 0.5203 0.5106 0.1432 0.1336 1.0000 Uiso R . . . . . .
H281 H 0.3119 0.5587 0.1782 0.2505 1.0000 Uiso R . . . . . .
H282 H 0.3326 0.5248 0.1227 0.2505 1.0000 Uiso R . . . . . .
H291 H 0.2087 0.4276 0.1827 0.1989 1.0000 Uiso R . . . . . .
H292 H 0.2769 0.3814 0.1401 0.1989 1.0000 Uiso R . . . . . .
H301 H 0.3556 0.4023 0.2458 0.1578 1.0000 Uiso R . . . . . .
H302 H 0.3747 0.3203 0.2106 0.1578 1.0000 Uiso R . . . . . .
H311 H 0.7696 0.2265 0.1114 0.1300 1.0000 Uiso R . . . . . .
H312 H 0.6849 0.1745 0.1453 0.1300 1.0000 Uiso R . . . . . .
H321 H 0.6530 0.1418 0.0519 0.1088 0.728(5) Uiso R . P 1 1 . .
H322 H 0.5366 0.1690 0.0769 0.1088 0.728(5) Uiso R . P 1 1 . .
H323 H 0.6647 0.1924 0.0419 0.1088 0.272(5) Uiso R . P 1 2 . .
H324 H 0.5949 0.1269 0.0749 0.1088 0.272(5) Uiso R . P 1 2 . .
H331 H 0.6878 0.2805 0.0270 0.1122 0.728(5) Uiso R . P 1 1 . .
H332 H 0.5479 0.2770 0.0181 0.1122 0.728(5) Uiso R . P 1 1 . .
H341 H 0.6601 0.3879 0.0829 0.1286 0.728(5) Uiso R . P 1 1 . .
H342 H 0.5262 0.3613 0.0864 0.1286 0.728(5) Uiso R . P 1 1 . .
H3311 H 0.5262 0.2660 0.0262 0.0797 0.272(5) Uiso R . P 1 2 . .
H3312 H 0.4531 0.1888 0.0483 0.0797 0.272(5) Uiso R . P 1 2 . .
H3411 H 0.4626 0.3392 0.0938 0.0545 0.272(5) Uiso R . P 1 2 . .
H3412 H 0.4483 0.2535 0.1265 0.0545 0.272(5) Uiso R . P 1 2 . .

loop_
_atom_site_aniso_label
_atom_site_aniso_U_11
_atom_site_aniso_U_22
_atom_site_aniso_U_33
_atom_site_aniso_U_23
_atom_site_aniso_U_13
_atom_site_aniso_U_12
Mn1 0.03944(16) 0.02959(14) 0.02487(13) -0.00191(10) -0.00072(11) -0.00034(11)
Cl1 0.0517(3) 0.0360(2) 0.0359(2) -0.00033(19) -0.0069(2) -0.0103(2)
Cl2 0.0533(3) 0.0338(2) 0.0364(2) 0.00264(18) 0.0095(2) -0.0053(2)
P1 0.0326(2) 0.0401(3) 0.0272(2) 0.00037(19) 0.00139(18) 0.0022(2)
P2 0.0465(3) 0.0338(3) 0.0290(2) -0.00636(19) -0.0002(2) 0.0063(2)
O1 0.0747(14) 0.0675(13) 0.0864(15) 0.0020(11) -0.0245(12) 0.0112(11)
O2 0.129(2) 0.0633(12) 0.0339(9) -0.0064(8) -0.0003(10) -0.0153(12)
N1 0.0458(9) 0.0300(8) 0.0259(7) -0.0036(6) -0.0018(6) 0.0045(7)
C1 0.0312(9) 0.0332(9) 0.0267(8) -0.0015(7) 0.0024(7) -0.0008(7)
C2 0.0354(10) 0.0349(9) 0.0306(9) -0.0025(7) 0.0075(7) 0.0002(8)
C3 0.0407(10) 0.0399(10) 0.0283(8) -0.0071(8) 0.0043(7) -0.0043(8)
C4 0.0438(11) 0.0482(12) 0.0291(9) -0.0062(8) -0.0063(8) 0.0015(9)
C5 0.0455(11) 0.0407(11) 0.0317(9) -0.0046(8) -0.0050(8) 0.0079(9)
C6 0.0363(10) 0.0324(9) 0.0263(8) -0.0029(7) 0.0022(7) -0.0010(7)
C7 0.0535(13) 0.0473(12) 0.0317(9) -0.0115(9) 0.0054(9) -0.0052(10)
C8 0.0486(12) 0.0310(9) 0.0304(9) -0.0039(7) -0.0052(8) 0.0020(8)
C9 0.0662(15) 0.0392(11) 0.0325(10) -0.0012(8) 0.0006(9) 0.0038(10)
C10 0.0821(18) 0.0373(11) 0.0391(11) 0.0044(9) -0.0058(11) 0.0027(11)
C11 0.0730(17) 0.0343(11) 0.0442(12) -0.0031(9) -0.0110(11) 0.0076(11)
C12 0.0601(14) 0.0366(11) 0.0390(11) -0.0077(8) -0.0055(10) 0.0102(10)
C13 0.0489(12) 0.0333(10) 0.0321(9) -0.0053(8) -0.0052(8) 0.0046(8)
C14 0.102(2) 0.0380(13) 0.0622(16) 0.0000(11) -0.0112(16) 0.0184(14)
C15 0.0332(11) 0.0870(19) 0.0386(11) 0.0035(12) -0.0004(9) -0.0078(11)
C16 0.0377(13) 0.112(3) 0.0603(16) 0.0054(17) 0.0146(12) 0.0053(15)
C17 0.0621(17) 0.085(2) 0.0485(14) 0.0037(13) 0.0107(12) -0.0342(15)
C18 0.0659(15) 0.0449(12) 0.0377(11) 0.0015(9) 0.0054(10) 0.0195(11)
C19 0.098(2) 0.078(2) 0.0530(16) 0.0099(14) -0.0068(15) 0.0427(19)
C20 0.094(2) 0.0359(12) 0.0525(14) 0.0027(10) 0.0223(14) 0.0015(12)
C21 0.0617(14) 0.0453(12) 0.0317(10) -0.0105(9) -0.0023(9) 0.0155(10)
C22 0.0831(19) 0.0438(13) 0.0417(12) -0.0154(10) -0.0096(12) 0.0065(12)
C23 0.0772(18) 0.0609(15) 0.0332(11) -0.0077(10) 0.0039(11) 0.0150(13)
C24 0.0485(13) 0.0496(13) 0.0420(11) -0.0045(10) 0.0033(10) -0.0006(10)
C25 0.0576(15) 0.0487(13) 0.0500(13) -0.0113(11) 0.0016(11) -0.0089(11)
C26 0.0501(15) 0.0732(19) 0.0696(18) -0.0188(15) 0.0024(13) 0.0072(13)
C27 0.185(5) 0.075(2) 0.081(2) -0.0152(19) -0.057(3) 0.066(3)
C28 0.220(8) 0.092(4) 0.326(11) -0.037(6) -0.153(8) 0.056(5)
C29 0.101(4) 0.250(8) 0.160(5) -0.101(6) -0.062(4) 0.080(5)
C30 0.073(3) 0.139(4) 0.162(5) 0.030(4) -0.038(3) 0.010(3)
C31 0.076(2) 0.188(5) 0.064(2) -0.039(3) -0.0133(17) 0.042(3)
C32 0.095(3) 0.104(3) 0.077(2) -0.042(2) -0.011(2) 0.029(2)
C33 0.109(4) 0.132(5) 0.0302(17) -0.011(2) 0.015(2) -0.029(3)
C34 0.209(7) 0.070(3) 0.045(2) 0.011(2) -0.014(3) -0.027(4)
Li1 0.073(3) 0.043(2) 0.0388(19) 0.0003(16) -0.0085(18) -0.0037(19)

loop_
_atom_type_symbol
_atom_type_scat_dispersion_real
_atom_type_scat_dispersion_imag
_atom_type_scat_Cromer_Mann_a1
_atom_type_scat_Cromer_Mann_b1
_atom_type_scat_Cromer_Mann_a2
_atom_type_scat_Cromer_Mann_b2
_atom_type_scat_Cromer_Mann_a3
_atom_type_scat_Cromer_Mann_b3
_atom_type_scat_Cromer_Mann_a4
_atom_type_scat_Cromer_Mann_b4
_atom_type_scat_Cromer_Mann_c
_atom_type_scat_source
C 0.0033 0.0016 2.3100 20.8439 1.0200 10.2075 1.5886 0.5687 0.8650 51.6512 0.2156 'International Tables Vol C 4.2.6.8 and 6.1.1.4'
H 0.0000 0.0000 0.4930 10.5109 0.3229 26.1257 0.1402 3.1424 0.0408 57.7998 0.0030 'International Tables Vol C 4.2.6.8 and 6.1.1.4'
N 0.0061 0.0033 12.2126 0.0057 3.1322 9.8933 2.0125 28.9975 1.1663 0.5826 -11.5290 'International Tables Vol C 4.2.6.8 and 6.1.1.4'
P 0.1023 0.0942 6.4345 1.9067 4.1791 27.1570 1.7800 0.5260 1.4908 68.1645 1.1149 'International Tables Vol C 4.2.6.8 and 6.1.1.4'
Cl 0.1484 0.1585 11.4604 0.0104 7.1964 1.1662 6.2556 18.5194 1.6455 47.7784 -9.5574 'International Tables Vol C 4.2.6.8 and 6.1.1.4'
Mn 0.3368 0.7283 11.2819 5.3409 7.3573 0.3432 3.0193 17.8674 2.2441 83.7543 1.0896 'International Tables Vol C 4.2.6.8 and 6.1.1.4'
O 0.0106 0.0060 3.0485 13.2771 2.2868 5.7011 1.5463 0.3239 0.8670 32.9089 0.2508 'International Tables Vol C 4.2.6.8 and 6.1.1.4'
Li -0.0003 0.0001 1.1282 3.9546 0.7508 1.0524 0.6175 85.3905 0.4653 168.2610 0.0377 'International Tables Vol C 4.2.6.8 and 6.1.1.4'

loop_
_geom_angle_atom_site_label_1
_geom_angle_site_symmetry_1
_geom_angle_atom_site_label_2
_geom_angle_site_symmetry_2
_geom_angle_atom_site_label_3
_geom_angle_site_symmetry_3
_geom_angle
_geom_angle_publ_flag
Cl1 . Mn1 . Cl2 . 95.69(2) yes
Cl1 . Mn1 . P1 . 100.37(2) yes
Cl2 . Mn1 . P1 . 98.87(2) yes
Cl1 . Mn1 . P2 . 104.97(2) yes
Cl2 . Mn1 . P2 . 97.00(2) yes
P1 . Mn1 . P2 . 148.458(19) yes
Cl1 . Mn1 . N1 . 119.55(5) yes
Cl2 . Mn1 . N1 . 144.77(5) yes
P1 . Mn1 . N1 . 75.78(5) yes
P2 . Mn1 . N1 . 75.53(5) yes
Mn1 . P1 . C1 . 97.64(6) yes
Mn1 . P1 . C15 . 114.25(9) yes
C1 . P1 . C15 . 104.65(10) yes
Mn1 . P1 . C18 . 126.12(8) yes
C1 . P1 . C18 . 106.01(10) yes
C15 . P1 . C18 . 105.55(13) yes
Mn1 . P2 . C13 . 95.84(7) yes
Mn1 . P2 . C21 . 125.45(8) yes
C13 . P2 . C21 . 106.88(10) yes
Mn1 . P2 . C24 . 116.66(8) yes
C13 . P2 . C24 . 106.20(11) yes
C21 . P2 . C24 . 103.69(11) yes
C27 . O1 . C30 . 112.7(3) yes
C31 . O2 . C34 . 103.9(3) yes
C31 . O2 . C341 . 98.9(4) yes
Mn1 . N1 . C6 . 122.52(12) yes
Mn1 . N1 . C8 . 118.18(12) yes
C6 . N1 . C8 . 119.21(16) yes
P1 . C1 . C2 . 123.42(15) yes
P1 . C1 . C6 . 116.00(13) yes
C2 . C1 . C6 . 120.54(17) yes
C1 . C2 . C3 . 122.54(18) yes
C1 . C2 . H21 . 118.8 no
C3 . C2 . H21 . 118.6 no
C2 . C3 . C4 . 116.72(17) yes
C2 . C3 . C7 . 122.2(2) yes
C4 . C3 . C7 . 121.07(19) yes
C3 . C4 . C5 . 122.24(19) yes
C3 . C4 . H41 . 118.6 no
C5 . C4 . H41 . 119.1 no
C4 . C5 . C6 . 122.14(19) yes
C4 . C5 . H51 . 118.9 no
C6 . C5 . H51 . 119.0 no
C1 . C6 . C5 . 115.80(17) yes
C1 . C6 . N1 . 120.41(16) yes
C5 . C6 . N1 . 123.66(18) yes
C3 . C7 . H71 . 110.1 no
C3 . C7 . H72 . 109.1 no
H71 . C7 . H72 . 109.5 no
C3 . C7 . H73 . 109.2 no
H71 . C7 . H73 . 109.5 no
H72 . C7 . H73 . 109.5 no
N1 . C8 . C9 . 122.9(2) yes
N1 . C8 . C13 . 120.46(18) yes
C9 . C8 . C13 . 116.55(19) yes
C8 . C9 . C10 . 121.7(2) yes
C8 . C9 . H91 . 119.2 no
C10 . C9 . H91 . 119.1 no
C9 . C10 . C11 . 121.7(2) yes
C9 . C10 . H101 . 119.6 no
C11 . C10 . H101 . 118.7 no
C10 . C11 . C12 . 117.2(2) yes
C10 . C11 . C14 . 121.4(2) yes
C12 . C11 . C14 . 121.4(2) yes
C11 . C12 . C13 . 122.4(2) yes
C11 . C12 . H121 . 118.9 no
C13 . C12 . H121 . 118.7 no
P2 . C13 . C8 . 115.70(15) yes
P2 . C13 . C12 . 123.62(17) yes
C8 . C13 . C12 . 120.5(2) yes
C11 . C14 . H141 . 109.8 no
C11 . C14 . H142 . 109.2 no
H141 . C14 . H142 . 109.5 no
C11 . C14 . H143 . 109.5 no
H141 . C14 . H143 . 109.5 no
H142 . C14 . H143 . 109.5 no
P1 . C15 . C16 . 114.1(2) yes
P1 . C15 . C17 . 109.85(19) yes
C16 . C15 . C17 . 111.2(2) yes
P1 . C15 . H151 . 107.0 no
C16 . C15 . H151 . 107.3 no
C17 . C15 . H151 . 106.9 no
C15 . C16 . H161 . 110.6 no
C15 . C16 . H162 . 109.9 no
H161 . C16 . H162 . 109.5 no
C15 . C16 . H163 . 107.9 no
H161 . C16 . H163 . 109.5 no
H162 . C16 . H163 . 109.5 no
C15 . C17 . H171 . 109.4 no
C15 . C17 . H172 . 109.5 no
H171 . C17 . H172 . 109.5 no
C15 . C17 . H173 . 109.5 no
H171 . C17 . H173 . 109.5 no
H172 . C17 . H173 . 109.5 no
P1 . C18 . C19 . 108.3(2) yes
P1 . C18 . C20 . 109.85(17) yes
C19 . C18 . C20 . 111.7(2) yes
P1 . C18 . H181 . 108.8 no
C19 . C18 . H181 . 109.0 no
C20 . C18 . H181 . 109.1 no
C18 . C19 . H191 . 109.3 no
C18 . C19 . H192 . 109.9 no
H191 . C19 . H192 . 109.5 no
C18 . C19 . H193 . 109.2 no
H191 . C19 . H193 . 109.5 no
H192 . C19 . H193 . 109.5 no
C18 . C20 . H201 . 110.4 no
C18 . C20 . H202 . 108.7 no
H201 . C20 . H202 . 109.5 no
C18 . C20 . H203 . 109.3 no
H201 . C20 . H203 . 109.5 no
H202 . C20 . H203 . 109.5 no
P2 . C21 . C22 . 110.54(17) yes
P2 . C21 . C23 . 107.24(16) yes
C22 . C21 . C23 . 111.8(2) yes
P2 . C21 . H211 . 109.6 no
C22 . C21 . H211 . 108.7 no
C23 . C21 . H211 . 109.0 no
C21 . C22 . H221 . 110.1 no
C21 . C22 . H222 . 110.1 no
H221 . C22 . H222 . 109.5 no
C21 . C22 . H223 . 108.1 no
H221 . C22 . H223 . 109.5 no
H222 . C22 . H223 . 109.5 no
C21 . C23 . H231 . 109.6 no
C21 . C23 . H232 . 110.3 no
H231 . C23 . H232 . 109.5 no
C21 . C23 . H233 . 108.5 no
H231 . C23 . H233 . 109.5 no
H232 . C23 . H233 . 109.5 no
P2 . C24 . C25 . 109.71(17) yes
P2 . C24 . C26 . 114.37(19) yes
C25 . C24 . C26 . 111.1(2) yes
P2 . C24 . H241 . 107.1 no
C25 . C24 . H241 . 107.2 no
C26 . C24 . H241 . 107.0 no
C24 . C25 . H251 . 109.8 no
C24 . C25 . H252 . 108.9 no
H251 . C25 . H252 . 109.5 no
C24 . C25 . H253 . 109.8 no
H251 . C25 . H253 . 109.5 no
H252 . C25 . H253 . 109.5 no
C24 . C26 . H261 . 109.4 no
C24 . C26 . H262 . 108.7 no
H261 . C26 . H262 . 109.5 no
C24 . C26 . H263 . 110.4 no
H261 . C26 . H263 . 109.5 no
H262 . C26 . H263 . 109.5 no
O1 . C27 . C28 . 102.9(5) yes
O1 . C27 . H271 . 110.8 no
C28 . C27 . H271 . 110.2 no
O1 . C27 . H272 . 111.2 no
C28 . C27 . H272 . 112.2 no
H271 . C27 . H272 . 109.5 no
C27 . C28 . C29 . 109.4(4) yes
C27 . C28 . H281 . 110.2 no
C29 . C28 . H281 . 110.9 no
C27 . C28 . H282 . 108.2 no
C29 . C28 . H282 . 108.6 no
H281 . C28 . H282 . 109.5 no
C28 . C29 . C30 . 100.5(5) yes
C28 . C29 . H291 . 110.3 no
C30 . C29 . H291 . 110.6 no
C28 . C29 . H292 . 112.8 no
C30 . C29 . H292 . 112.9 no
H291 . C29 . H292 . 109.5 no
O1 . C30 . C29 . 102.2(5) yes
O1 . C30 . H301 . 112.1 no
C29 . C30 . H301 . 112.6 no
O1 . C30 . H302 . 110.4 no
C29 . C30 . H302 . 110.0 no
H301 . C30 . H302 . 109.5 no
O2 . C31 . C32 . 105.9(3) yes
O2 . C31 . H311 . 110.6 no
C32 . C31 . H311 . 109.8 no
O2 . C31 . H312 . 110.5 no
C32 . C31 . H312 . 110.6 no
H311 . C31 . H312 . 109.5 no
C31 . C32 . C33 . 96.2(4) yes
C31 . C32 . H321 . 113.5 no
C33 . C32 . H321 . 112.5 no
C31 . C32 . H322 . 112.0 no
C33 . C32 . H322 . 112.9 no
H321 . C32 . H322 . 109.5 no
C31 . C32 . C331 . 118.2(6) yes
C31 . C32 . H323 . 107.8 no
C331 . C32 . H323 . 106.4 no
C31 . C32 . H324 . 107.3 no
C331 . C32 . H324 . 107.6 no
H323 . C32 . H324 . 109.5 no
C32 . C33 . C34 . 103.2(3) yes
C32 . C33 . H331 . 111.2 no
C34 . C33 . H331 . 111.1 no
C32 . C33 . H332 . 110.7 no
C34 . C33 . H332 . 111.1 no
H331 . C33 . H332 . 109.5 no
C33 . C34 . O2 . 108.5(4) yes
C33 . C34 . H341 . 109.7 no
O2 . C34 . H341 . 110.3 no
C33 . C34 . H342 . 109.8 no
O2 . C34 . H342 . 109.1 no
H341 . C34 . H342 . 109.5 no
C32 . C331 . C341 . 102.2(8) yes
C32 . C331 . H3311 . 111.5 no
C341 . C331 . H3311 . 112.6 no
C32 . C331 . H3312 . 110.4 no
C341 . C331 . H3312 . 110.6 no
H3311 . C331 . H3312 . 109.5 no
C331 . C341 . O2 . 103.9(7) yes
C331 . C341 . H3411 . 109.0 no
O2 . C341 . H3411 . 110.8 no
C331 . C341 . H3412 . 112.1 no
O2 . C341 . H3412 . 111.5 no
H3411 . C341 . H3412 . 109.5 no

loop_
_geom_bond_atom_site_label_1
_geom_bond_site_symmetry_1
_geom_bond_atom_site_label_2
_geom_bond_site_symmetry_2
_geom_bond_distance
_geom_bond_publ_flag
Mn1 . Cl1 . 2.4115(6) yes
Mn1 . Cl2 . 2.4576(6) yes
Mn1 . P1 . 2.6047(6) yes
Mn1 . P2 . 2.6049(6) yes
Mn1 . N1 . 2.1543(16) yes
P1 . C1 . 1.8079(18) yes
P1 . C15 . 1.857(2) yes
P1 . C18 . 1.842(2) yes
P2 . C13 . 1.813(2) yes
P2 . C21 . 1.845(2) yes
P2 . C24 . 1.857(2) yes
O1 . C27 . 1.429(4) yes
O1 . C30 . 1.494(5) yes
O2 . C31 . 1.406(5) yes
O2 . C34 . 1.337(5) yes
O2 . C31 . 1.406(5) yes
O2 . C341 . 1.648(9) yes
N1 . C6 . 1.384(2) yes
N1 . C8 . 1.395(3) yes
C1 . C2 . 1.400(3) yes
C1 . C6 . 1.418(3) yes
C2 . C3 . 1.387(3) yes
C2 . H21 . 0.950 no
C3 . C4 . 1.390(3) yes
C3 . C7 . 1.505(3) yes
C4 . C5 . 1.373(3) yes
C4 . H41 . 0.950 no
C5 . C6 . 1.415(3) yes
C5 . H51 . 0.950 no
C7 . H71 . 0.950 no
C7 . H72 . 0.950 no
C7 . H73 . 0.950 no
C8 . C9 . 1.409(3) yes
C8 . C13 . 1.411(3) yes
C9 . C10 . 1.384(3) yes
C9 . H91 . 0.950 no
C10 . C11 . 1.395(4) yes
C10 . H101 . 0.950 no
C11 . C12 . 1.380(3) yes
C11 . C14 . 1.515(3) yes
C12 . C13 . 1.399(3) yes
C12 . H121 . 0.950 no
C14 . H141 . 0.950 no
C14 . H142 . 0.950 no
C14 . H143 . 0.950 no
C15 . C16 . 1.528(4) yes
C15 . C17 . 1.508(4) yes
C15 . H151 . 0.950 no
C16 . H161 . 0.950 no
C16 . H162 . 0.950 no
C16 . H163 . 0.950 no
C17 . H171 . 0.950 no
C17 . H172 . 0.950 no
C17 . H173 . 0.950 no
C18 . C19 . 1.534(4) yes
C18 . C20 . 1.515(4) yes
C18 . H181 . 0.950 no
C19 . H191 . 0.950 no
C19 . H192 . 0.950 no
C19 . H193 . 0.950 no
C20 . H201 . 0.950 no
C20 . H202 . 0.950 no
C20 . H203 . 0.950 no
C21 . C22 . 1.521(4) yes
C21 . C23 . 1.533(3) yes
C21 . H211 . 0.950 no
C22 . H221 . 0.950 no
C22 . H222 . 0.950 no
C22 . H223 . 0.950 no
C23 . H231 . 0.950 no
C23 . H232 . 0.950 no
C23 . H233 . 0.950 no
C24 . C25 . 1.525(3) yes
C24 . C26 . 1.525(4) yes
C24 . H241 . 0.950 no
C25 . H251 . 0.950 no
C25 . H252 . 0.950 no
C25 . H253 . 0.950 no
C26 . H261 . 0.950 no
C26 . H262 . 0.950 no
C26 . H263 . 0.950 no
C27 . C28 . 1.459(8) yes
C27 . H271 . 0.950 no
C27 . H272 . 0.950 no
C28 . C29 . 1.589(10) yes
C28 . H281 . 0.950 no
C28 . H282 . 0.950 no
C29 . C30 . 1.482(6) yes
C29 . H291 . 0.950 no
C29 . H292 . 0.950 no
C30 . H301 . 0.950 no
C30 . H302 . 0.950 no
C31 . C32 . 1.487(5) yes
C31 . H311 . 0.950 no
C31 . H312 . 0.950 no
C32 . C33 . 1.442(7) yes
C32 . H321 . 0.950 no
C32 . H322 . 0.950 no
C32 . C331 . 1.277(12) yes
C32 . H323 . 0.950 no
C32 . H324 . 0.950 no
C33 . C34 . 1.517(7) yes
C33 . H331 . 0.950 no
C33 . H332 . 0.950 no
C34 . H341 . 0.950 no
C34 . H342 . 0.950 no
C331 . C341 . 1.514(14) yes
C331 . H3311 . 0.950 no
C331 . H3312 . 0.950 no
C341 . H3411 . 0.950 no
C341 . H3412 . 0.950 no

loop_
_platon_squeeze_void_nr
_platon_squeeze_void_average_x
_platon_squeeze_void_average_y
_platon_squeeze_void_average_z
_platon_squeeze_void_volume
_platon_squeeze_void_count_electrons
_platon_squeeze_void_content
1 0.500 0.000 0.500 272 81 ' '
2 0.500 0.500 0.000 272 81 ' '
